data_7026020
loop_
_publ_author_name
'He, Hongshan'
'Dubey, Mukul'
'Sykes, Andrew G.'
'May, P. Stanley'

_publ_section_title
;
 Hybridization of near-infrared emitting erbium(III) and ytterbium(III)
 monoporphyrinate complexes with silica xerogel: synthesis, structure and
 photophysics.
;
_journal_issue 28
_journal_name_full 'Dalton transactions (Cambridge, England : 2003)'
_journal_page_first 6466
_journal_page_last 6474
_journal_paper_doi 10.1039/c0dt00132e
_journal_volume 39
_journal_year 2010
_chemical_formula_sum 'C53.14 H35.14 N5.14 O4.29 Yb0.86'
_chemical_formula_weight 962.61
_chemical_name_common (Yb.TPP.(Methylphen).acetate).2MeOH
_chemical_name_systematic
;
?
;
_space_group_IT_number 148
_symmetry_space_group_name_Hall '-R 3'
_symmetry_space_group_name_H-M 'R -3 :H'
_atom_sites_solution_hydrogens geom
_atom_sites_solution_primary direct
_atom_sites_solution_secondary difmap
_audit_creation_method SHELXL-97
_cell_angle_alpha 90.00
_cell_angle_beta 90.00
_cell_angle_gamma 120.00
_cell_formula_units_Z 21
_cell_length_a 45.5728(14)
_cell_length_b 45.5728(14)
_cell_length_c 13.5061(9)
_cell_measurement_temperature 293(2)
_cell_volume 24292.5(19)
_computing_structure_refinement 'SHELXL-97 (Sheldrick, 1997)'
_diffrn_ambient_temperature 293(2)
_diffrn_measured_fraction_theta_full 0.992
_diffrn_measured_fraction_theta_max 0.992
_diffrn_radiation_monochromator graphite
_diffrn_radiation_source 'fine-focus sealed tube'
_diffrn_radiation_type MoK\a
_diffrn_radiation_wavelength 0.71073
_diffrn_reflns_av_R_equivalents 0.0893
_diffrn_reflns_av_sigmaI/netI 0.0605
_diffrn_reflns_limit_h_max 54
_diffrn_reflns_limit_h_min -54
_diffrn_reflns_limit_k_max 54
_diffrn_reflns_limit_k_min -54
_diffrn_reflns_limit_l_max 16
_diffrn_reflns_limit_l_min -16
_diffrn_reflns_number 75306
_diffrn_reflns_theta_full 25.38
_diffrn_reflns_theta_max 25.38
_diffrn_reflns_theta_min 1.55
_exptl_absorpt_coefficient_mu 1.787
_exptl_crystal_density_diffrn 1.382
_exptl_crystal_density_method 'not measured'
_exptl_crystal_F_000 10170
_refine_diff_density_max 1.816
_refine_diff_density_min -0.875
_refine_diff_density_rms 0.137
_refine_ls_extinction_method none
_refine_ls_goodness_of_fit_ref 1.013
_refine_ls_hydrogen_treatment mixed
_refine_ls_matrix_type full
_refine_ls_number_parameters 657
_refine_ls_number_reflns 9858
_refine_ls_number_restraints 0
_refine_ls_restrained_S_all 1.013
_refine_ls_R_factor_all 0.0756
_refine_ls_R_factor_gt 0.0475
_refine_ls_shift/su_max 0.008
_refine_ls_shift/su_mean 0.000
_refine_ls_structure_factor_coef Fsqd
_refine_ls_weighting_details 'calc w=1/[\s^2^(Fo^2^)+(0.0880P)^2^+188.7288P] where P=(Fo^2^+2Fc^2^)/3'
_refine_ls_weighting_scheme calc
_refine_ls_wR_factor_gt 0.1443
_refine_ls_wR_factor_ref 0.1596
_reflns_number_gt 6944
_reflns_number_total 9858
_reflns_threshold_expression >2sigma(I)
_cod_data_source_file c0dt00132e.txt
_cod_data_source_block 08059
_cod_database_code 7026020

loop_
_symmetry_equiv_pos_as_xyz
'x, y, z'
'-y, x-y, z'
'-x+y, -x, z'
'x+2/3, y+1/3, z+1/3'
'-y+2/3, x-y+1/3, z+1/3'
'-x+y+2/3, -x+1/3, z+1/3'
'x+1/3, y+2/3, z+2/3'
'-y+1/3, x-y+2/3, z+2/3'
'-x+y+1/3, -x+2/3, z+2/3'
'-x, -y, -z'
'y, -x+y, -z'
'x-y, x, -z'
'-x+2/3, -y+1/3, -z+1/3'
'y+2/3, -x+y+1/3, -z+1/3'
'x-y+2/3, x+1/3, -z+1/3'
'-x+1/3, -y+2/3, -z+2/3'
'y+1/3, -x+y+2/3, -z+2/3'
'x-y+1/3, x+2/3, -z+2/3'

loop_
_atom_site_label
_atom_site_type_symbol
_atom_site_fract_x
_atom_site_fract_y
_atom_site_fract_z
_atom_site_U_iso_or_equiv
_atom_site_adp_type
_atom_site_occupancy
_atom_site_symmetry_multiplicity
_atom_site_calc_flag
_atom_site_refinement_flags
C22 C 0.55588(19) 0.06343(19) -0.3910(6) 0.046(2) Uani 1 1 d .
H22 H 0.5491 0.0775 -0.3615 0.056 Uiso 1 1 calc R
C51 C 0.7766(3) 0.2025(3) -0.4133(10) 0.102(4) Uani 1 1 d .
H51A H 0.7857 0.2245 -0.3836 0.153 Uiso 1 1 calc R
H51B H 0.7664 0.2023 -0.4758 0.153 Uiso 1 1 calc R
H51C H 0.7944 0.1975 -0.4236 0.153 Uiso 1 1 calc R
C58 C 0.6869(3) 0.1108(3) 0.1026(8) 0.068(3) Uani 1 1 d .
C59 C 0.7037(4) 0.1022(4) 0.1850(9) 0.114(5) Uani 1 1 d .
H59A H 0.7183 0.1224 0.2217 0.170 Uiso 1 1 calc R
H59B H 0.7167 0.0929 0.1575 0.170 Uiso 1 1 calc R
H59C H 0.6866 0.0859 0.2284 0.170 Uiso 1 1 calc R
C60 C 0.7860(4) 0.1660(4) 0.3689(13) 0.127(6) Uani 1 1 d .
H60A H 0.7969 0.1869 0.3327 0.191 Uiso 1 1 calc R
H60B H 0.7897 0.1494 0.3359 0.191 Uiso 1 1 calc R
H60C H 0.7951 0.1696 0.4347 0.191 Uiso 1 1 calc R
C61 C 0.7501(4) 0.2191(4) 0.2057(11) 0.112(5) Uani 1 1 d .
H61A H 0.7602 0.2309 0.2662 0.168 Uiso 1 1 calc R
H61B H 0.7316 0.2224 0.1881 0.168 Uiso 1 1 calc R
H61C H 0.7668 0.2277 0.1539 0.168 Uiso 1 1 calc R
O1 O 0.69369(13) 0.14153(16) 0.0915(4) 0.0544(15) Uani 1 1 d .
O2 O 0.66622(17) 0.08741(17) 0.0459(5) 0.0568(16) Uani 1 1 d .
O3 O 0.7379(3) 0.1835(3) 0.2190(10) 0.153(5) Uani 1 1 d .
O4 O 0.7499(3) 0.1538(4) 0.3742(11) 0.189(6) Uani 1 1 d .
O6 O 0.6976(4) 0.0963(4) 0.4300(12) 0.092(5) Uiso 0.50 1 d P
O5 O 0.6667 0.3333 -0.566(3) 0.142(13) Uiso 0.50 3 d SP
C1 C 0.59846(17) 0.07946(16) -0.2553(5) 0.0319(15) Uani 1 1 d .
C2 C 0.59021(17) 0.06112(16) -0.1666(5) 0.0322(15) Uani 1 1 d .
C3 C 0.56793(19) 0.02533(18) -0.1588(6) 0.0425(18) Uani 1 1 d .
H3 H 0.5575 0.0105 -0.2114 0.051 Uiso 1 1 calc R
C4 C 0.56472(19) 0.01679(17) -0.0631(5) 0.0383(17) Uani 1 1 d .
H4 H 0.5519 -0.0049 -0.0370 0.046 Uiso 1 1 calc R
C5 C 0.58478(17) 0.04748(16) -0.0082(5) 0.0319(15) Uani 1 1 d .
C6 C 0.58549(17) 0.05029(17) 0.0947(6) 0.0344(16) Uani 1 1 d .
C7 C 0.60031(16) 0.08026(16) 0.1494(5) 0.0317(15) Uani 1 1 d .
C8 C 0.59613(18) 0.08260(18) 0.2539(6) 0.0383(17) Uani 1 1 d .
H8 H 0.5849 0.0645 0.2972 0.046 Uiso 1 1 calc R
C9 C 0.61136(18) 0.11575(18) 0.2784(6) 0.0374(17) Uani 1 1 d .
H9 H 0.6122 0.1248 0.3408 0.045 Uiso 1 1 calc R
C10 C 0.62627(17) 0.13454(17) 0.1871(5) 0.0324(15) Uani 1 1 d .
C11 C 0.64415(18) 0.17025(17) 0.1802(5) 0.0346(16) Uani 1 1 d .
C12 C 0.65604(17) 0.18848(17) 0.0924(5) 0.0314(15) Uani 1 1 d .
C13 C 0.67436(17) 0.22481(16) 0.0851(5) 0.0306(15) Uani 1 1 d .
H13 H 0.6823 0.2399 0.1379 0.037 Uiso 1 1 calc R
C14 C 0.67809(16) 0.23314(16) -0.0118(5) 0.0295(15) Uani 1 1 d .
H14 H 0.6884 0.2549 -0.0381 0.035 Uiso 1 1 calc R
C15 C 0.66306(15) 0.20203(16) -0.0665(5) 0.0265(14) Uani 1 1 d .
C16 C 0.66068(15) 0.19934(15) -0.1703(5) 0.0262(14) Uani 1 1 d .
C17 C 0.64632(15) 0.16894(15) -0.2242(5) 0.0256(14) Uani 1 1 d .
C18 C 0.64114(16) 0.16656(16) -0.3296(5) 0.0322(15) Uani 1 1 d .
H18 H 0.6482 0.1846 -0.3732 0.039 Uiso 1 1 calc R
C19 C 0.62423(17) 0.13332(16) -0.3539(5) 0.0323(15) Uani 1 1 d .
H19 H 0.6177 0.1243 -0.4171 0.039 Uiso 1 1 calc R
C20 C 0.61837(15) 0.11464(16) -0.2636(5) 0.0288(15) Uani 1 1 d .
C21 C 0.58218(19) 0.06044(17) -0.3485(5) 0.0369(17) Uani 1 1 d .
C23 C 0.5397(2) 0.0459(2) -0.4765(7) 0.055(2) Uani 1 1 d .
H23 H 0.5218 0.0478 -0.5025 0.066 Uiso 1 1 calc R
C24 C 0.5498(2) 0.0257(2) -0.5225(6) 0.054(2) Uani 1 1 d .
H24 H 0.5394 0.0144 -0.5807 0.065 Uiso 1 1 calc R
C25 C 0.5757(3) 0.0225(2) -0.4812(7) 0.063(3) Uani 1 1 d .
H25 H 0.5825 0.0086 -0.5116 0.076 Uiso 1 1 calc R
C26 C 0.5920(2) 0.0398(2) -0.3947(7) 0.054(2) Uani 1 1 d .
H26 H 0.6095 0.0373 -0.3682 0.065 Uiso 1 1 calc R
C27 C 0.56578(18) 0.01765(17) 0.1538(5) 0.0351(16) Uani 1 1 d .
C28 C 0.53102(19) 0.00022(18) 0.1542(6) 0.0396(17) Uani 1 1 d .
H28 H 0.5193 0.0080 0.1158 0.048 Uiso 1 1 calc R
C29 C 0.5131(2) -0.02871(18) 0.2109(6) 0.0444(19) Uani 1 1 d .
H29 H 0.4895 -0.0402 0.2106 0.053 Uiso 1 1 calc R
C30 C 0.5299(2) -0.04048(18) 0.2674(6) 0.0430(19) Uani 1 1 d .
H30 H 0.5179 -0.0597 0.3065 0.052 Uiso 1 1 calc R
C31 C 0.5646(2) -0.02359(18) 0.2656(6) 0.046(2) Uani 1 1 d .
H31 H 0.5761 -0.0318 0.3028 0.056 Uiso 1 1 calc R
C32 C 0.5828(2) 0.00536(18) 0.2097(6) 0.0407(18) Uani 1 1 d .
H32 H 0.6063 0.0166 0.2096 0.049 Uiso 1 1 calc R
C33 C 0.64834(19) 0.18969(17) 0.2728(5) 0.0365(17) Uani 1 1 d .
C34 C 0.6716(2) 0.1939(2) 0.3448(5) 0.0458(19) Uani 1 1 d .
H34 H 0.6855 0.1847 0.3349 0.055 Uiso 1 1 calc R
C35 C 0.6748(2) 0.2114(2) 0.4307(6) 0.058(2) Uani 1 1 d .
H35 H 0.6904 0.2136 0.4787 0.069 Uiso 1 1 calc R
C36 C 0.6544(3) 0.2257(2) 0.4450(7) 0.063(3) Uani 1 1 d .
H36 H 0.6564 0.2379 0.5023 0.075 Uiso 1 1 calc R
C37 C 0.6313(3) 0.2216(2) 0.3731(7) 0.065(3) Uani 1 1 d .
H37 H 0.6173 0.2308 0.3824 0.078 Uiso 1 1 calc R
C38 C 0.6286(3) 0.2041(2) 0.2880(6) 0.057(2) Uani 1 1 d .
H38 H 0.6131 0.2019 0.2397 0.068 Uiso 1 1 calc R
C39 C 0.67211(16) 0.23115(16) -0.2280(5) 0.0280(14) Uani 1 1 d .
C40 C 0.65563(15) 0.24961(16) -0.2198(5) 0.0268(14) Uani 1 1 d .
H40 H 0.6379 0.2429 -0.1751 0.032 Uiso 1 1 calc R
C41 C 0.66557(17) 0.27817(16) -0.2783(5) 0.0314(15) Uani 1 1 d .
H41 H 0.6542 0.2903 -0.2734 0.038 Uiso 1 1 calc R
C42 C 0.69220(18) 0.28858(17) -0.3437(5) 0.0347(16) Uani 1 1 d .
H42 H 0.6988 0.3078 -0.3822 0.042 Uiso 1 1 calc R
C43 C 0.70892(18) 0.27076(16) -0.3519(5) 0.0356(16) Uani 1 1 d .
H43 H 0.7268 0.2778 -0.3963 0.043 Uiso 1 1 calc R
C44 C 0.69923(16) 0.24225(16) -0.2942(5) 0.0298(15) Uani 1 1 d .
H44 H 0.7108 0.2304 -0.2996 0.036 Uiso 1 1 calc R
C45 C 0.72629(18) 0.19813(18) -0.0706(7) 0.045(2) Uani 1 1 d .
H45 H 0.7212 0.2026 -0.0077 0.054 Uiso 1 1 calc R
C46 C 0.75320(19) 0.2240(2) -0.1206(8) 0.053(2) Uani 1 1 d .
H46 H 0.7656 0.2455 -0.0924 0.064 Uiso 1 1 calc R
C47 C 0.7612(2) 0.2177(2) -0.2107(9) 0.067(3) Uani 1 1 d .
H47 H 0.7790 0.2350 -0.2458 0.081 Uiso 1 1 calc R
C48 C 0.74260(18) 0.1847(2) -0.2532(7) 0.051(2) Uani 1 1 d .
C49 C 0.71642(18) 0.16020(18) -0.1965(6) 0.0411(19) Uani 1 1 d .
C50 C 0.7504(2) 0.1764(3) -0.3465(8) 0.061(3) Uani 1 1 d .
C52 C 0.7345(2) 0.1438(3) -0.3749(7) 0.065(3) Uani 1 1 d .
H52 H 0.7399 0.1384 -0.4360 0.078 Uiso 1 1 calc R
C53 C 0.7087(2) 0.1162(2) -0.3127(7) 0.051(2) Uani 1 1 d .
C54 C 0.69886(17) 0.12532(18) -0.2256(6) 0.0362(17) Uani 1 1 d .
C55 C 0.6947(2) 0.0816(2) -0.3333(8) 0.061(2) Uani 1 1 d .
H55 H 0.7010 0.0746 -0.3902 0.073 Uiso 1 1 calc R
C56 C 0.6720(2) 0.0585(2) -0.2700(8) 0.061(3) Uani 1 1 d .
H56 H 0.6628 0.0355 -0.2822 0.074 Uiso 1 1 calc R
C57 C 0.66241(19) 0.06985(19) -0.1843(7) 0.046(2) Uani 1 1 d .
H57 H 0.6467 0.0538 -0.1411 0.056 Uiso 1 1 calc R
N1 N 0.63328(12) 0.13714(12) -0.1846(4) 0.0254(12) Uani 1 1 d .
N2 N 0.60108(14) 0.07414(13) -0.0730(4) 0.0296(12) Uani 1 1 d .
N3 N 0.61948(13) 0.11230(13) 0.1109(4) 0.0297(12) Uani 1 1 d .
N4 N 0.65079(13) 0.17477(13) -0.0015(4) 0.0281(12) Uani 1 1 d .
N5 N 0.70747(14) 0.16744(14) -0.1071(5) 0.0387(15) Uani 1 1 d .
N6 N 0.67502(14) 0.10245(13) -0.1635(5) 0.0350(14) Uani 1 1 d .
Yb1 Yb 0.651277(7) 0.124342(7) -0.03546(2) 0.02955(12) Uani 1 1 d .

loop_
_atom_site_aniso_label
_atom_site_aniso_U_11
_atom_site_aniso_U_22
_atom_site_aniso_U_33
_atom_site_aniso_U_23
_atom_site_aniso_U_13
_atom_site_aniso_U_12
C22 0.041(4) 0.033(4) 0.051(5) -0.003(4) 0.004(4) 0.008(4)
C51 0.055(6) 0.119(10) 0.117(10) 0.066(8) 0.037(7) 0.032(7)
C58 0.060(6) 0.109(9) 0.067(7) 0.048(7) 0.029(5) 0.067(7)
C59 0.128(11) 0.208(16) 0.069(8) 0.032(9) 0.003(7) 0.132(12)
C60 0.087(10) 0.110(11) 0.181(16) 0.038(11) 0.000(10) 0.045(9)
C61 0.101(10) 0.121(12) 0.108(11) -0.019(9) -0.036(8) 0.051(9)
O1 0.037(3) 0.072(4) 0.056(4) 0.012(3) -0.006(3) 0.028(3)
O2 0.059(4) 0.067(4) 0.066(4) 0.023(3) 0.021(3) 0.048(4)
O3 0.143(9) 0.122(9) 0.203(12) -0.027(8) -0.089(9) 0.073(8)
O4 0.101(9) 0.238(16) 0.187(13) -0.024(11) -0.009(8) 0.055(9)
C1 0.029(4) 0.028(3) 0.034(4) -0.004(3) 0.006(3) 0.010(3)
C2 0.032(4) 0.024(3) 0.040(4) 0.003(3) 0.007(3) 0.014(3)
C3 0.048(5) 0.026(4) 0.051(5) -0.003(3) 0.002(4) 0.016(3)
C4 0.046(4) 0.027(4) 0.038(4) 0.008(3) 0.009(3) 0.015(3)
C5 0.031(4) 0.023(3) 0.038(4) 0.005(3) 0.006(3) 0.011(3)
C6 0.033(4) 0.028(4) 0.046(5) 0.006(3) 0.005(3) 0.018(3)
C7 0.027(3) 0.027(3) 0.040(4) 0.005(3) 0.003(3) 0.013(3)
C8 0.036(4) 0.036(4) 0.041(4) 0.010(3) 0.003(3) 0.016(3)
C9 0.038(4) 0.037(4) 0.034(4) 0.004(3) -0.001(3) 0.016(3)
C10 0.033(4) 0.035(4) 0.031(4) 0.002(3) -0.004(3) 0.019(3)
C11 0.039(4) 0.034(4) 0.033(4) 0.001(3) -0.006(3) 0.020(3)
C12 0.035(4) 0.031(4) 0.034(4) -0.003(3) -0.008(3) 0.021(3)
C13 0.034(4) 0.025(3) 0.033(4) -0.006(3) -0.011(3) 0.015(3)
C14 0.028(3) 0.024(3) 0.037(4) -0.001(3) -0.003(3) 0.013(3)
C15 0.021(3) 0.026(3) 0.032(4) 0.000(3) -0.002(3) 0.012(3)
C16 0.017(3) 0.024(3) 0.037(4) 0.005(3) 0.005(3) 0.010(3)
C17 0.017(3) 0.025(3) 0.031(4) -0.003(3) -0.002(3) 0.007(3)
C18 0.030(4) 0.026(3) 0.034(4) 0.002(3) 0.007(3) 0.009(3)
C19 0.036(4) 0.028(4) 0.027(4) 0.002(3) 0.007(3) 0.011(3)
C20 0.023(3) 0.027(3) 0.034(4) -0.004(3) 0.007(3) 0.011(3)
C21 0.042(4) 0.025(4) 0.033(4) -0.001(3) 0.012(3) 0.009(3)
C23 0.049(5) 0.047(5) 0.052(5) -0.014(4) -0.004(4) 0.012(4)
C24 0.064(6) 0.035(4) 0.037(5) -0.003(4) -0.002(4) 0.005(4)
C25 0.076(7) 0.034(5) 0.070(7) -0.013(4) 0.010(5) 0.021(5)
C26 0.068(6) 0.041(5) 0.056(6) -0.012(4) -0.002(4) 0.029(4)
C27 0.039(4) 0.029(4) 0.037(4) -0.001(3) 0.002(3) 0.017(3)
C28 0.041(4) 0.033(4) 0.045(5) 0.004(3) 0.003(3) 0.018(3)
C29 0.044(4) 0.033(4) 0.045(5) 0.003(3) 0.006(4) 0.012(4)
C30 0.061(5) 0.024(4) 0.039(5) 0.005(3) 0.013(4) 0.018(4)
C31 0.069(6) 0.033(4) 0.045(5) 0.008(3) 0.002(4) 0.031(4)
C32 0.044(4) 0.033(4) 0.047(5) 0.001(3) -0.003(4) 0.020(3)
C33 0.044(4) 0.026(4) 0.033(4) 0.004(3) 0.000(3) 0.013(3)
C34 0.045(5) 0.054(5) 0.026(4) -0.001(3) -0.001(3) 0.016(4)
C35 0.051(5) 0.061(6) 0.031(5) 0.000(4) 0.000(4) 0.005(4)
C36 0.091(7) 0.045(5) 0.036(5) -0.004(4) 0.003(5) 0.021(5)
C37 0.094(8) 0.067(6) 0.045(6) -0.006(5) 0.004(5) 0.050(6)
C38 0.080(6) 0.064(6) 0.037(5) -0.006(4) -0.006(4) 0.045(5)
C39 0.026(3) 0.027(3) 0.026(4) -0.003(3) -0.006(3) 0.009(3)
C40 0.019(3) 0.029(3) 0.031(4) -0.003(3) -0.002(3) 0.010(3)
C41 0.032(4) 0.026(3) 0.036(4) -0.002(3) -0.007(3) 0.014(3)
C42 0.049(4) 0.023(3) 0.033(4) 0.001(3) -0.006(3) 0.018(3)
C43 0.035(4) 0.025(3) 0.034(4) -0.004(3) 0.007(3) 0.005(3)
C44 0.027(3) 0.024(3) 0.036(4) -0.003(3) 0.005(3) 0.012(3)
C45 0.030(4) 0.035(4) 0.072(6) 0.000(4) -0.013(4) 0.017(3)
C46 0.024(4) 0.033(4) 0.101(8) 0.006(5) -0.002(4) 0.013(3)
C47 0.021(4) 0.042(5) 0.129(10) 0.032(6) -0.004(5) 0.008(4)
C48 0.026(4) 0.050(5) 0.078(6) 0.021(4) 0.010(4) 0.021(4)
C49 0.028(4) 0.035(4) 0.063(5) 0.013(4) 0.003(4) 0.018(3)
C50 0.037(5) 0.061(6) 0.083(7) 0.029(5) 0.012(5) 0.024(4)
C52 0.043(5) 0.103(8) 0.062(6) 0.017(6) 0.020(4) 0.047(6)
C53 0.039(4) 0.062(5) 0.065(6) 0.010(4) 0.012(4) 0.035(4)
C54 0.026(3) 0.039(4) 0.051(5) 0.006(3) 0.006(3) 0.021(3)
C55 0.046(5) 0.065(6) 0.079(7) -0.005(5) 0.013(5) 0.034(5)
C56 0.050(5) 0.052(5) 0.094(8) -0.018(5) 0.002(5) 0.034(5)
C57 0.037(4) 0.034(4) 0.073(6) 0.000(4) 0.004(4) 0.022(4)
N1 0.024(3) 0.019(3) 0.034(3) 0.003(2) 0.004(2) 0.011(2)
N2 0.032(3) 0.027(3) 0.033(3) 0.002(2) 0.005(2) 0.016(2)
N3 0.031(3) 0.026(3) 0.032(3) 0.003(2) -0.005(2) 0.014(2)
N4 0.030(3) 0.032(3) 0.025(3) 0.004(2) -0.001(2) 0.017(2)
N5 0.026(3) 0.027(3) 0.063(4) 0.006(3) -0.003(3) 0.012(3)
N6 0.033(3) 0.024(3) 0.052(4) 0.001(3) 0.003(3) 0.017(3)
Yb1 0.02594(17) 0.02407(17) 0.0389(2) 0.00308(12) 0.00111(12) 0.01270(13)

loop_
_atom_type_symbol
_atom_type_description
_atom_type_scat_dispersion_real
_atom_type_scat_dispersion_imag
_atom_type_scat_source
C C 0.0033 0.0016 'International Tables Vol C Tables 4.2.6.8 and 6.1.1.4'
H H 0.0000 0.0000 'International Tables Vol C Tables 4.2.6.8 and 6.1.1.4'
N N 0.0061 0.0033 'International Tables Vol C Tables 4.2.6.8 and 6.1.1.4'
O O 0.0106 0.0060 'International Tables Vol C Tables 4.2.6.8 and 6.1.1.4'
Yb Yb -0.3850 5.5486 'International Tables Vol C Tables 4.2.6.8 and 6.1.1.4'

loop_
_geom_angle_atom_site_label_1
_geom_angle_atom_site_label_2
_geom_angle_atom_site_label_3
_geom_angle
C23 C22 C21 121.4(8)
O2 C58 O1 121.2(8)
O2 C58 C59 119.2(11)
O1 C58 C59 119.5(13)
O2 C58 Yb1 60.2(4)
O1 C58 Yb1 61.3(4)
C59 C58 Yb1 174.5(7)
C58 O1 Yb1 90.7(6)
C58 O2 Yb1 92.3(5)
C20 C1 C2 125.4(6)
C20 C1 C21 116.5(6)
C2 C1 C21 117.8(6)
N2 C2 C1 126.6(6)
N2 C2 C3 108.7(6)
C1 C2 C3 124.7(7)
C4 C3 C2 108.3(7)
C3 C4 C5 107.0(6)
N2 C5 C6 125.2(6)
N2 C5 C4 109.4(6)
C6 C5 C4 125.3(6)
C7 C6 C5 126.5(6)
C7 C6 C27 116.1(6)
C5 C6 C27 117.2(6)
N3 C7 C6 125.4(6)
N3 C7 C8 109.3(6)
C6 C7 C8 125.2(6)
C9 C8 C7 108.2(6)
C8 C9 C10 106.1(7)
N3 C10 C11 126.2(6)
N3 C10 C9 109.6(6)
C11 C10 C9 124.2(6)
C12 C11 C10 124.9(6)
C12 C11 C33 117.6(6)
C10 C11 C33 117.3(6)
N4 C12 C11 125.7(6)
N4 C12 C13 109.1(6)
C11 C12 C13 125.1(6)
C14 C13 C12 108.0(6)
C13 C14 C15 106.9(6)
N4 C15 C16 124.9(6)
N4 C15 C14 109.8(6)
C16 C15 C14 125.3(6)
C17 C16 C15 125.5(6)
C17 C16 C39 116.9(6)
C15 C16 C39 117.5(6)
N1 C17 C16 125.6(6)
N1 C17 C18 109.8(5)
C16 C17 C18 124.5(6)
C19 C18 C17 107.7(6)
C18 C19 C20 106.9(6)
C1 C20 N1 125.4(6)
C1 C20 C19 124.8(6)
N1 C20 C19 109.6(5)
C26 C21 C22 118.0(7)
C26 C21 C1 122.7(7)
C22 C21 C1 119.4(7)
C24 C23 C22 120.4(9)
C23 C24 C25 118.9(8)
C24 C25 C26 121.3(8)
C21 C26 C25 120.1(9)
C28 C27 C32 118.7(7)
C28 C27 C6 120.9(6)
C32 C27 C6 120.3(6)
C27 C28 C29 120.9(7)
C30 C29 C28 120.3(7)
C29 C30 C31 119.1(7)
C30 C31 C32 121.2(7)
C31 C32 C27 119.8(7)
C38 C33 C34 118.1(7)
C38 C33 C11 119.5(7)
C34 C33 C11 122.5(7)
C35 C34 C33 121.8(9)
C34 C35 C36 119.3(9)
C37 C36 C35 118.9(8)
C38 C37 C36 120.8(10)
C33 C38 C37 121.1(9)
C40 C39 C44 118.7(6)
C40 C39 C16 121.2(6)
C44 C39 C16 120.1(6)
C39 C40 C41 120.1(6)
C42 C41 C40 120.3(6)
C43 C42 C41 120.3(6)
C42 C43 C44 120.0(6)
C43 C44 C39 120.6(6)
N5 C45 C46 123.7(9)
C47 C46 C45 118.6(8)
C46 C47 C48 120.7(8)
C49 C48 C50 120.6(8)
C49 C48 C47 116.3(9)
C50 C48 C47 123.0(8)
N5 C49 C48 122.3(7)
N5 C49 C54 116.3(6)
C48 C49 C54 121.3(8)
C52 C50 C48 118.8(8)
C52 C50 C51 118.8(11)
C48 C50 C51 122.4(10)
C50 C52 C53 122.6(9)
C54 C53 C55 117.9(8)
C54 C53 C52 117.6(8)
C55 C53 C52 124.4(8)
N6 C54 C53 123.2(7)
N6 C54 C49 118.1(7)
C53 C54 C49 118.5(7)
C56 C55 C53 119.5(9)
C55 C56 C57 119.1(8)
N6 C57 C56 122.6(8)
C17 N1 C20 105.8(5)
C17 N1 Yb1 125.1(4)
C20 N1 Yb1 124.9(4)
C5 N2 C2 106.5(5)
C5 N2 Yb1 123.8(4)
C2 N2 Yb1 125.7(4)
C10 N3 C7 106.9(6)
C10 N3 Yb1 125.2(4)
C7 N3 Yb1 123.9(4)
C12 N4 C15 105.9(5)
C12 N4 Yb1 122.4(4)
C15 N4 Yb1 123.6(4)
C45 N5 C49 118.2(7)
C45 N5 Yb1 123.7(6)
C49 N5 Yb1 117.5(4)
C57 N6 C54 117.4(7)
C57 N6 Yb1 124.2(5)
C54 N6 Yb1 117.5(4)
N2 Yb1 N3 76.53(19)
N2 Yb1 N4 120.94(18)
N3 Yb1 N4 76.01(18)
N2 Yb1 N1 76.45(18)
N3 Yb1 N1 121.81(18)
N4 Yb1 N1 75.55(17)
N2 Yb1 O2 83.9(2)
N3 Yb1 O2 78.88(19)
N4 Yb1 O2 138.3(2)
N1 Yb1 O2 146.0(2)
N2 Yb1 O1 134.9(2)
N3 Yb1 O1 77.14(19)
N4 Yb1 O1 86.6(2)
N1 Yb1 O1 148.46(19)
O2 Yb1 O1 55.4(2)
N2 Yb1 N6 82.32(18)
N3 Yb1 N6 146.06(18)
N4 Yb1 N6 137.93(18)
N1 Yb1 N6 77.35(18)
O2 Yb1 N6 72.7(2)
O1 Yb1 N6 100.7(2)
N2 Yb1 N5 142.7(2)
N3 Yb1 N5 140.8(2)
N4 Yb1 N5 79.35(19)
N1 Yb1 N5 79.77(18)
O2 Yb1 N5 101.0(2)
O1 Yb1 N5 71.4(2)
N6 Yb1 N5 64.55(19)
N2 Yb1 C58 109.1(3)
N3 Yb1 C58 75.0(2)
N4 Yb1 C58 112.5(3)
N1 Yb1 C58 163.2(2)
O2 Yb1 C58 27.6(3)
O1 Yb1 C58 27.9(3)
N6 Yb1 C58 87.5(3)
N5 Yb1 C58 87.2(3)

loop_
_geom_bond_atom_site_label_1
_geom_bond_atom_site_label_2
_geom_bond_distance
C22 C23 1.388(11)
C22 C21 1.395(11)
C51 C50 1.494(12)
C58 O2 1.268(13)
C58 O1 1.283(12)
C58 C59 1.508(13)
C58 Yb1 2.738(9)
C60 O4 1.449(16)
C61 O3 1.442(16)
O1 Yb1 2.403(5)
O2 Yb1 2.377(5)
C1 C20 1.397(9)
C1 C2 1.401(10)
C1 C21 1.498(10)
C2 N2 1.378(9)
C2 C3 1.431(9)
C3 C4 1.337(10)
C4 C5 1.436(10)
C5 N2 1.376(8)
C5 C6 1.395(10)
C6 C7 1.395(10)
C6 C27 1.523(10)
C7 N3 1.375(8)
C7 C8 1.434(10)
C8 C9 1.351(10)
C9 C10 1.461(10)
C10 N3 1.367(9)
C10 C11 1.412(10)
C11 C12 1.393(10)
C11 C33 1.489(10)
C12 N4 1.381(8)
C12 C13 1.437(9)
C13 C14 1.349(9)
C14 C15 1.433(9)
C15 N4 1.390(8)
C15 C16 1.406(9)
C16 C17 1.404(9)
C16 C39 1.492(9)
C17 N1 1.370(8)
C17 C18 1.437(9)
C18 C19 1.353(9)
C19 C20 1.433(9)
C20 N1 1.398(8)
C21 C26 1.377(10)
C23 C24 1.365(12)
C24 C25 1.378(13)
C25 C26 1.397(12)
C27 C28 1.372(10)
C27 C32 1.384(10)
C28 C29 1.384(10)
C29 C30 1.364(11)
C30 C31 1.371(11)
C31 C32 1.380(10)
C33 C38 1.369(11)
C33 C34 1.379(10)
C34 C35 1.373(11)
C35 C36 1.388(14)
C36 C37 1.376(14)
C37 C38 1.369(12)
C39 C40 1.384(9)
C39 C44 1.400(9)
C40 C41 1.391(9)
C41 C42 1.379(10)
C42 C43 1.368(10)
C43 C44 1.384(9)
C45 N5 1.317(9)
C45 C46 1.380(11)
C46 C47 1.342(14)
C47 C48 1.427(13)
C48 C49 1.387(10)
C48 C50 1.409(13)
C49 N5 1.367(10)
C49 C54 1.432(10)
C50 C52 1.343(14)
C52 C53 1.479(12)
C53 C54 1.393(11)
C53 C55 1.403(12)
C54 N6 1.356(9)
C55 C56 1.348(13)
C56 C57 1.424(12)
C57 N6 1.328(9)
N1 Yb1 2.356(5)
N2 Yb1 2.343(5)
N3 Yb1 2.348(6)
N4 Yb1 2.354(5)
N5 Yb1 2.514(6)
N6 Yb1 2.497(6)
